data_4335711
loop_
_publ_author_name
'Caroline Bischof'
'Tanmaya Joshi'
'Aakanksha Dimri'
'Leone Spiccia'
'Ulrich Schatzschneider'

_publ_section_title
;
 Synthesis, Spectroscopic Properties, and Photoinduced CO-Release Studies
 of Functionalized Ruthenium(II) Polypyridyl Complexes: Versatile Building
 Blocks for Development of CORM-Peptide Nucleic Acid Bioconjugates
;
_journal_name_full 'Inorganic Chemistry'
_journal_page_first 9297
_journal_page_last 9308
_journal_paper_doi 10.1021/ic400746n
_journal_volume 52
_journal_year 2013
_chemical_formula_sum 'C15 H14 Cl2 N2 O4 Ru'
_chemical_formula_weight 458.25
_chemical_name_systematic
; 
 ? 
;
_space_group_IT_number 15
_symmetry_cell_setting monoclinic
_symmetry_space_group_name_Hall '-C 2yc'
_symmetry_space_group_name_H-M 'C 1 2/c 1'
_atom_sites_solution_hydrogens geom
_atom_sites_solution_primary direct
_atom_sites_solution_secondary difmap
_audit_creation_method SHELXL-97
_cell_angle_alpha 90.00
_cell_angle_beta 111.342(6)
_cell_angle_gamma 90.00
_cell_formula_units_Z 8
_cell_length_a 29.110(5)
_cell_length_b 13.997(3)
_cell_length_c 11.777(2)
_cell_measurement_temperature 203(2)
_cell_volume 4469.5(15)
_computing_structure_refinement 'SHELXL-97 (Sheldrick, 1997)'
_computing_structure_solution 'SHELXS-97 (Sheldrick, 1990)'
_diffrn_ambient_temperature 203(2)
_diffrn_measured_fraction_theta_full 0.991
_diffrn_measured_fraction_theta_max 0.991
_diffrn_radiation_monochromator graphite
_diffrn_radiation_source 'fine-focus sealed tube'
_diffrn_radiation_type MoK\a
_diffrn_radiation_wavelength 0.71073
_diffrn_reflns_av_R_equivalents 0.0733
_diffrn_reflns_av_sigmaI/netI 0.0771
_diffrn_reflns_limit_h_max 30
_diffrn_reflns_limit_h_min -34
_diffrn_reflns_limit_k_max 16
_diffrn_reflns_limit_k_min -16
_diffrn_reflns_limit_l_max 14
_diffrn_reflns_limit_l_min -10
_diffrn_reflns_number 11872
_diffrn_reflns_theta_full 25.00
_diffrn_reflns_theta_max 25.00
_diffrn_reflns_theta_min 1.50
_exptl_absorpt_coefficient_mu 0.957
_exptl_absorpt_correction_T_max 0.9104
_exptl_absorpt_correction_T_min 0.8317
_exptl_absorpt_correction_type empirical
_exptl_crystal_density_diffrn 1.362
_exptl_crystal_F_000 1824
_exptl_crystal_size_max 0.20
_exptl_crystal_size_mid 0.20
_exptl_crystal_size_min 0.10
_refine_diff_density_max 1.180
_refine_diff_density_min -0.833
_refine_diff_density_rms 0.216
_refine_ls_extinction_coef 0.0074(7)
_refine_ls_extinction_expression Fc^*^=kFc[1+0.001xFc^2^\l^3^/sin(2\q)]^-1/4^
_refine_ls_extinction_method SHELXL
_refine_ls_goodness_of_fit_ref 1.096
_refine_ls_hydrogen_treatment mixed
_refine_ls_matrix_type full
_refine_ls_number_parameters 223
_refine_ls_number_reflns 3900
_refine_ls_number_restraints 0
_refine_ls_restrained_S_all 1.096
_refine_ls_R_factor_all 0.0964
_refine_ls_R_factor_gt 0.0715
_refine_ls_shift/su_max 0.000
_refine_ls_shift/su_mean 0.000
_refine_ls_structure_factor_coef Fsqd
_refine_ls_weighting_details 'calc w=1/[\s^2^(Fo^2^)+(0.1174P)^2^+21.7786P] where P=(Fo^2^+2Fc^2^)/3'
_refine_ls_weighting_scheme calc
_refine_ls_wR_factor_gt 0.1852
_refine_ls_wR_factor_ref 0.2187
_reflns_number_gt 2817
_reflns_number_total 3900
_reflns_threshold_expression >2sigma(I)
_cod_data_source_file ic400746n_si_002.cif
_cod_data_source_block 090812bt
_cod_original_cell_volume 4469.6(14)
_cod_database_code 4335711

loop_
_symmetry_equiv_pos_as_xyz
'x, y, z'
'-x, y, -z+1/2'
'x+1/2, y+1/2, z'
'-x+1/2, y+1/2, -z+1/2'
'-x, -y, -z'
'x, -y, z-1/2'
'-x+1/2, -y+1/2, -z'
'x+1/2, -y+1/2, z-1/2'

loop_
_atom_site_label
_atom_site_type_symbol
_atom_site_fract_x
_atom_site_fract_y
_atom_site_fract_z
_atom_site_U_iso_or_equiv
_atom_site_adp_type
_atom_site_occupancy
_atom_site_symmetry_multiplicity
_atom_site_calc_flag
_atom_site_refinement_flags
Ru1 Ru 0.12460(2) 0.39630(4) -0.10579(5) 0.0472(3) Uani 1 1 d .
Cl2 Cl 0.13726(8) 0.56235(15) -0.13519(18) 0.0529(5) Uani 1 1 d .
Cl1 Cl 0.11837(8) 0.22913(16) -0.0728(2) 0.0649(6) Uani 1 1 d .
N2 N 0.1919(2) 0.3979(4) 0.0437(5) 0.0400(13) Uani 1 1 d .
C13 C 0.1974(3) 0.4119(5) 0.1612(7) 0.0438(17) Uani 1 1 d .
H13 H 0.1689 0.4184 0.1806 0.053 Uiso 1 1 calc R
C5 C 0.2518(3) 0.3314(5) -0.2763(7) 0.0476(18) Uani 1 1 d .
O1 O 0.0330(2) 0.3825(6) -0.3321(7) 0.083(2) Uani 1 1 d .
C7 C 0.1665(3) 0.3474(6) -0.3058(7) 0.0509(19) Uani 1 1 d .
H7 H 0.1334 0.3473 -0.3592 0.061 Uiso 1 1 calc R
O2 O 0.0617(2) 0.4477(7) 0.0370(6) 0.085(2) Uani 1 1 d .
C10 C 0.2795(3) 0.3949(5) 0.1073(7) 0.0426(16) Uani 1 1 d .
H10 H 0.3077 0.3901 0.0866 0.051 Uiso 1 1 calc R
N1 N 0.1765(2) 0.3658(4) -0.1871(6) 0.0459(15) Uani 1 1 d .
C6 C 0.2017(3) 0.3291(6) -0.3519(7) 0.054(2) Uani 1 1 d .
H6 H 0.1927 0.3148 -0.4352 0.064 Uiso 1 1 calc R
C8 C 0.2917(3) 0.3153(6) -0.3247(8) 0.058(2) Uani 1 1 d .
H8AA H 0.3235 0.3200 -0.2588 0.087 Uiso 1 1 calc R
H8A H 0.2896 0.3631 -0.3860 0.087 Uiso 1 1 calc R
H8 H 0.2881 0.2522 -0.3610 0.087 Uiso 1 1 calc R
C9 C 0.2333(3) 0.3875(5) 0.0182(7) 0.0422(16) Uani 1 1 d .
C14 C 0.3359(3) 0.4155(6) 0.3266(7) 0.0509(19) Uani 1 1 d .
C11 C 0.2845(3) 0.4093(5) 0.2284(7) 0.0418(16) Uani 1 1 d .
C1 C 0.0672(3) 0.3882(6) -0.2469(9) 0.058(2) Uani 1 1 d .
C3 C 0.2243(3) 0.3679(5) -0.1112(7) 0.0397(15) Uani 1 1 d .
C12 C 0.2430(3) 0.4171(5) 0.2544(7) 0.0438(17) Uani 1 1 d .
H12 H 0.2452 0.4259 0.3353 0.053 Uiso 1 1 calc R
C4 C 0.2624(3) 0.3500(5) -0.1529(6) 0.0419(16) Uani 1 1 d .
H4 H 0.2952 0.3504 -0.0981 0.050 Uiso 1 1 calc R
C2 C 0.0847(3) 0.4278(7) -0.0182(8) 0.060(2) Uani 1 1 d .
H14 H 0.364(2) 0.366(4) 0.305(5) 0.019(14) Uiso 1 1 d .
O3 O 0.3312(3) 0.4261(8) 0.4372(6) 0.113(3) Uani 1 1 d .
O4 O 0.3588(3) 0.4922(7) 0.2987(9) 0.136(4) Uani 1 1 d .
H1 H 0.3870 0.4977 0.3508 0.205 Uiso 1 1 calc R
C15 C 0.3800(7) 0.430(2) 0.5441(19) 0.249(15) Uani 1 1 d .
H15A H 0.3739 0.4374 0.6193 0.374 Uiso 1 1 calc R
H15B H 0.3991 0.4843 0.5341 0.374 Uiso 1 1 calc R
H15C H 0.3983 0.3717 0.5471 0.374 Uiso 1 1 calc R

loop_
_atom_site_aniso_label
_atom_site_aniso_U_11
_atom_site_aniso_U_22
_atom_site_aniso_U_33
_atom_site_aniso_U_23
_atom_site_aniso_U_13
_atom_site_aniso_U_12
Ru1 0.0390(4) 0.0613(5) 0.0395(4) -0.0019(3) 0.0121(3) 0.0008(2)
Cl2 0.0617(12) 0.0592(12) 0.0393(10) 0.0000(8) 0.0201(9) 0.0038(9)
Cl1 0.0513(12) 0.0598(12) 0.0800(16) 0.0019(11) 0.0196(11) -0.0058(9)
N2 0.043(3) 0.047(3) 0.031(3) 0.000(2) 0.014(3) 0.001(2)
C13 0.049(4) 0.052(4) 0.034(4) 0.006(3) 0.020(3) 0.005(3)
C5 0.063(5) 0.041(4) 0.045(4) 0.001(3) 0.027(4) 0.004(3)
O1 0.048(4) 0.130(6) 0.054(4) -0.011(4) -0.001(3) -0.007(4)
C7 0.051(4) 0.065(5) 0.031(4) -0.008(3) 0.008(3) 0.005(4)
O2 0.055(4) 0.145(7) 0.058(4) -0.013(4) 0.026(3) -0.002(4)
C10 0.037(4) 0.047(4) 0.046(4) -0.006(3) 0.018(3) 0.000(3)
N1 0.045(3) 0.053(3) 0.037(3) -0.009(3) 0.011(3) 0.004(3)
C6 0.070(5) 0.056(5) 0.033(4) -0.002(3) 0.016(4) 0.011(4)
C8 0.067(5) 0.067(5) 0.054(5) -0.001(4) 0.037(4) 0.000(4)
C9 0.048(4) 0.043(4) 0.035(4) -0.001(3) 0.014(3) -0.002(3)
C14 0.045(4) 0.060(5) 0.039(4) -0.006(3) 0.005(3) -0.003(4)
C11 0.043(4) 0.044(4) 0.034(4) -0.001(3) 0.010(3) 0.004(3)
C1 0.047(5) 0.078(6) 0.051(5) -0.005(4) 0.018(4) -0.001(4)
C3 0.041(4) 0.041(4) 0.037(4) -0.002(3) 0.014(3) -0.001(3)
C12 0.049(4) 0.051(4) 0.032(4) -0.001(3) 0.016(3) 0.000(3)
C4 0.044(4) 0.045(4) 0.036(4) 0.003(3) 0.014(3) -0.006(3)
C2 0.043(4) 0.091(6) 0.044(5) 0.001(4) 0.012(4) 0.000(4)
O3 0.056(4) 0.230(10) 0.037(4) -0.014(5) 0.000(3) 0.003(5)
O4 0.102(6) 0.140(8) 0.110(8) 0.032(6) -0.029(6) -0.059(6)
C15 0.132(17) 0.47(4) 0.104(16) -0.02(2) -0.013(13) -0.14(2)

loop_
_atom_type_symbol
_atom_type_description
_atom_type_scat_dispersion_real
_atom_type_scat_dispersion_imag
_atom_type_scat_source
C C 0.0000 0.0000 'International Tables Vol C Tables 4.2.6.8 and 6.1.1.4'
H H 0.0000 0.0000 'International Tables Vol C Tables 4.2.6.8 and 6.1.1.4'
Cl Cl 0.0000 0.0000 'International Tables Vol C Tables 4.2.6.8 and 6.1.1.4'
N N 0.0000 0.0000 'International Tables Vol C Tables 4.2.6.8 and 6.1.1.4'
O O 0.0000 0.0000 'International Tables Vol C Tables 4.2.6.8 and 6.1.1.4'
Ru Ru 0.0000 0.0000 'International Tables Vol C Tables 4.2.6.8 and 6.1.1.4'

loop_
_geom_angle_atom_site_label_1
_geom_angle_atom_site_label_2
_geom_angle_atom_site_label_3
_geom_angle
C2 Ru1 C1 88.4(4)
C2 Ru1 N2 96.4(3)
C1 Ru1 N2 174.9(3)
C2 Ru1 N1 173.5(3)
C1 Ru1 N1 98.0(3)
N2 Ru1 N1 77.2(2)
C2 Ru1 Cl1 92.4(3)
C1 Ru1 Cl1 89.4(3)
N2 Ru1 Cl1 88.69(16)
N1 Ru1 Cl1 89.14(19)
C2 Ru1 Cl2 90.6(3)
C1 Ru1 Cl2 93.7(3)
N2 Ru1 Cl2 88.00(16)
N1 Ru1 Cl2 87.56(18)
Cl1 Ru1 Cl2 175.77(7)
C13 N2 C9 117.5(6)
C13 N2 Ru1 125.9(5)
C9 N2 Ru1 116.5(5)
N2 C13 C12 122.9(7)
N2 C13 H13 118.6
C12 C13 H13 118.6
C4 C5 C6 116.7(7)
C4 C5 C8 121.4(7)
C6 C5 C8 121.9(7)
N1 C7 C6 123.2(7)
N1 C7 H7 118.4
C6 C7 H7 118.4
C9 C10 C11 120.0(7)
C9 C10 H10 120.0
C11 C10 H10 120.0
C7 N1 C3 118.1(7)
C7 N1 Ru1 126.4(5)
C3 N1 Ru1 115.5(5)
C7 C6 C5 120.4(7)
C7 C6 H6 119.8
C5 C6 H6 119.8
C5 C8 H8AA 109.5
C5 C8 H8A 109.5
H8AA C8 H8A 109.5
C5 C8 H8 109.5
H8AA C8 H8 109.5
H8A C8 H8 109.5
N2 C9 C10 121.7(7)
N2 C9 C3 114.3(6)
C10 C9 C3 124.0(7)
O4 C14 O3 111.8(9)
O4 C14 C11 107.0(7)
O3 C14 C11 108.5(7)
O4 C14 H14 88(3)
O3 C14 H14 126(3)
C11 C14 H14 112(3)
C12 C11 C10 118.2(7)
C12 C11 C14 122.3(7)
C10 C11 C14 119.5(7)
O1 C1 Ru1 179.3(9)
N1 C3 C4 121.5(7)
N1 C3 C9 116.1(6)
C4 C3 C9 122.3(7)
C11 C12 C13 119.6(7)
C11 C12 H12 120.2
C13 C12 H12 120.2
C3 C4 C5 120.0(7)
C3 C4 H4 120.0
C5 C4 H4 120.0
O2 C2 Ru1 178.2(8)
C14 O3 C15 113.9(12)
C14 O4 H1 109.5
O3 C15 H15A 109.5
O3 C15 H15B 109.5
H15A C15 H15B 109.5
O3 C15 H15C 109.5
H15A C15 H15C 109.5
H15B C15 H15C 109.5

loop_
_geom_bond_atom_site_label_1
_geom_bond_atom_site_label_2
_geom_bond_distance
Ru1 C2 1.866(10)
Ru1 C1 1.883(9)
Ru1 N2 2.104(6)
Ru1 N1 2.106(6)
Ru1 Cl1 2.390(2)
Ru1 Cl2 2.398(2)
N2 C13 1.348(9)
N2 C9 1.352(10)
C13 C12 1.383(11)
C13 H13 0.9400
C5 C4 1.396(10)
C5 C6 1.405(11)
C5 C8 1.486(11)
O1 C1 1.130(11)
C7 N1 1.345(9)
C7 C6 1.346(11)
C7 H7 0.9400
O2 C2 1.125(11)
C10 C9 1.376(11)
C10 C11 1.394(11)
C10 H10 0.9400
N1 C3 1.353(9)
C6 H6 0.9400
C8 H8AA 0.9700
C8 H8A 0.9700
C8 H8 0.9700
C9 C3 1.475(10)
C14 O4 1.366(12)
C14 O3 1.367(11)
C14 C11 1.524(10)
C14 H14 1.18(6)
C11 C12 1.354(11)
C3 C4 1.389(10)
C12 H12 0.9400
C4 H4 0.9400
O3 C15 1.519(18)
O4 H1 0.8300
C15 H15A 0.9700
C15 H15B 0.9700
C15 H15C 0.9700
